data_7714138
loop_
_publ_author_name
'Tatarin, Sergei V.'
'Meshcheriakova, Elizaveta A.'
'Kozyukhin, Sergey'
'Emets, Victor'
'Bezzubov, Stanislav'

_publ_section_title
;
 Rational design of efficient photosensitizers based on cyclometalated
 iridium(III) complexes with 2-arylbenzimidazole and aromatic 1,3-diketone
 ligands
;
_journal_name_full 'Dalton Transactions'
_journal_paper_doi 10.1039/D3DT02789A
_journal_year 2023
_chemical_formula_moiety 'C60 H46 Cl2 Ir N5 O4'
_chemical_formula_sum 'C60 H46 Cl2 Ir N5 O4'
_chemical_formula_weight 1164.12
_space_group_crystal_system triclinic
_space_group_IT_number 2
_space_group_name_Hall '-P 1'
_space_group_name_H-M_alt 'P -1'
_atom_sites_solution_hydrogens geom
_atom_sites_solution_primary dual
_audit_creation_date 2023-08-27
_audit_creation_method
;
Olex2 1.3
(compiled 2020.11.12 svn.r5f609507 for OlexSys, GUI svn.r6408)
;
_audit_update_record
;
2023-08-27 deposited with the CCDC.	2023-10-06 downloaded from the CCDC.
;
_cell_angle_alpha 80.087(3)
_cell_angle_beta 89.178(3)
_cell_angle_gamma 69.118(3)
_cell_formula_units_Z 2
_cell_length_a 12.8762(11)
_cell_length_b 12.9389(11)
_cell_length_c 15.9754(15)
_cell_measurement_reflns_used 9360
_cell_measurement_temperature 100.0
_cell_measurement_theta_max 25.07
_cell_measurement_theta_min 2.19
_cell_volume 2446.4(4)
_computing_cell_refinement 'SAINT V8.40A (Bruker, 2019)'
_computing_data_collection 'APEX3 v.2017.3_0 (Bruker AXS, 2017)'
_computing_data_reduction 'SAINT V8.40A (Bruker, 2019)'
_computing_molecular_graphics 'Olex2 1.3 (Dolomanov et al., 2009)'
_computing_publication_material 'Olex2 1.3 (Dolomanov et al., 2009)'
_computing_structure_refinement 'SHELXL 2018/3 (Sheldrick, 2015)'
_computing_structure_solution 'SHELXT 2014/5 (Sheldrick, 2014)'
_diffrn_ambient_temperature 100.0
_diffrn_measured_fraction_theta_full 0.998
_diffrn_measured_fraction_theta_max 0.996
_diffrn_measurement_device_type 'Bruker D8 Venture'
_diffrn_measurement_method \w-scan
_diffrn_radiation_monochromator graphite
_diffrn_radiation_type MoK\a
_diffrn_radiation_wavelength 0.71073
_diffrn_reflns_av_R_equivalents 0.0617
_diffrn_reflns_av_unetI/netI 0.0616
_diffrn_reflns_Laue_measured_fraction_full 0.998
_diffrn_reflns_Laue_measured_fraction_max 0.996
_diffrn_reflns_limit_h_max 16
_diffrn_reflns_limit_h_min -16
_diffrn_reflns_limit_k_max 16
_diffrn_reflns_limit_k_min -16
_diffrn_reflns_limit_l_max 19
_diffrn_reflns_limit_l_min -19
_diffrn_reflns_number 39476
_diffrn_reflns_point_group_measured_fraction_full 0.998
_diffrn_reflns_point_group_measured_fraction_max 0.996
_diffrn_reflns_theta_full 25.242
_diffrn_reflns_theta_max 26.381
_diffrn_reflns_theta_min 1.928
_diffrn_source_current 1.4
_diffrn_source_power 0.07
_diffrn_source_target Mo
_diffrn_source_type 'fine-focus sealed X-ray tube'
_diffrn_source_voltage 50.0
_diffrn_standards_number 0
_exptl_absorpt_coefficient_mu 2.894
_exptl_absorpt_correction_T_max 0.7454
_exptl_absorpt_correction_T_min 0.6413
_exptl_absorpt_correction_type multi-scan
_exptl_absorpt_process_details
;
SADABS-2016/2 (Bruker,2016/2) was used for absorption correction.
wR2(int) was 0.0809 before and 0.0568 after correction.
The Ratio of minimum to maximum transmission is 0.8603.
The \l/2 correction factor is Not present.
;
_exptl_crystal_colour orange
_exptl_crystal_colour_primary orange
_exptl_crystal_density_diffrn 1.580
_exptl_crystal_description needle
_exptl_crystal_F_000 1168
_exptl_crystal_size_max 0.16
_exptl_crystal_size_mid 0.04
_exptl_crystal_size_min 0.03
_refine_diff_density_max 0.795
_refine_diff_density_min -0.949
_refine_diff_density_rms 0.125
_refine_ls_extinction_method none
_refine_ls_goodness_of_fit_ref 1.050
_refine_ls_hydrogen_treatment constr
_refine_ls_matrix_type full
_refine_ls_number_parameters 614
_refine_ls_number_reflns 9973
_refine_ls_number_restraints 1
_refine_ls_restrained_S_all 1.051
_refine_ls_R_factor_all 0.0529
_refine_ls_R_factor_gt 0.0392
_refine_ls_shift/su_max 0.002
_refine_ls_shift/su_mean 0.000
_refine_ls_structure_factor_coef Fsqd
_refine_ls_weighting_details 'w=1/[\s^2^(Fo^2^)+(0.0352P)^2^+3.3642P] where P=(Fo^2^+2Fc^2^)/3'
_refine_ls_weighting_scheme calc
_refine_ls_wR_factor_gt 0.0824
_refine_ls_wR_factor_ref 0.0883
_reflns_Friedel_coverage 0.000
_reflns_number_gt 8412
_reflns_number_total 9973
_reflns_threshold_expression 'I > 2\s(I)'
_cod_data_source_file d3dt02789a2.cif
_cod_data_source_block me8
_cod_database_code 7714138
_shelx_shelxl_version_number 2018/3
_shelx_space_group_comment
;
The symmetry employed for this shelxl refinement is uniquely defined
by the following loop, which should always be used as a source of
symmetry information in preference to the above space-group names.
They are only intended as comments.
;
_shelx_estimated_absorpt_t_max 0.918
_shelx_estimated_absorpt_t_min 0.655
_olex2_refinement_description
;
1. Fixed Uiso
 At 1.2 times of:
  All C(H) groups, All C(H,H) groups
 At 1.5 times of:
  All C(H,H,H) groups
2. Restrained distances
 N4-C27 \\sim N4-C0
 with sigma of 0.02
3. Uiso/Uaniso restraints and constraints
Uanis(C61) = Uanis(C64) = Uanis(C63) = Uanis(C65) = Uanis(C62) = Uanis(C0) =
Uanis(C32) = Uanis(C27) = Uanis(C28) = Uanis(C29) = Uanis(C30) = Uanis(C31)
4. Others
 Fixed Sof: C61(0.5) H61(0.5) C64(0.5) H64(0.5) C63(0.5) H63(0.5) C65(0.5)
 H65(0.5) C62(0.5) H62(0.5) C0(0.5) C32(0.5) H32(0.5) C27(0.5) C28(0.5)
 H28(0.5) C29(0.5) H29(0.5) C30(0.5) H30(0.5) C31(0.5) H31(0.5)
5.a Secondary CH2 refined with riding coordinates:
 C57(H57A,H57B), C60(H60A,H60B), C58(H58A,H58B), C56(H56A,H56B), C59(H59A,H59B)
5.b Aromatic/amide H refined with riding coordinates:
 C15(H15), C22(H22), C21(H21), C5(H5), C36(H36), C16(H16), C17(H17), C2(H2),
 C3(H3), C24(H24), C48(H48), C45(H45), C18(H18), C43(H43), C42(H42), C9(H9),
 C44(H44), C13(H13), C37(H37), C51(H51), C52(H52), C54(H54), C10(H10), C34(H34),
  C12(H12), C35(H35), C61(H61), C64(H64), C63(H63), C65(H65), C62(H62),
 C11(H11), C55(H55), C32(H32), C28(H28), C29(H29), C30(H30), C31(H31)
5.c Fitted hexagon refined as free rotating group:
 C61(C64,C63,C65,C62,C0), C32(C27,C28,C29,C30,C31)
5.d Idealised Me refined as rotating group:
 C39(H39A,H39B,H39C)
;
_olex2_submission_special_instructions 'No special instructions were received'

loop_
_space_group_symop_operation_xyz
'x, y, z'
'-x, -y, -z'

loop_
_atom_site_label
_atom_site_type_symbol
_atom_site_fract_x
_atom_site_fract_y
_atom_site_fract_z
_atom_site_U_iso_or_equiv
_atom_site_adp_type
_atom_site_occupancy
_atom_site_site_symmetry_order
_atom_site_calc_flag
_atom_site_refinement_flags_posn
_atom_site_refinement_flags_adp
_atom_site_refinement_flags_occupancy
_atom_site_disorder_assembly
_atom_site_disorder_group
Ir1 Ir 0.69090(2) 0.59288(2) 0.24295(2) 0.02187(6) Uani 1 1 d . . . . .
Cl02 Cl 0.63476(11) 1.05116(10) -0.03101(8) 0.0346(3) Uani 1 1 d . . . . .
Cl03 Cl 1.22713(10) 0.37807(12) 0.19393(9) 0.0404(3) Uani 1 1 d . . . . .
O4 O 0.5150(3) 0.6537(3) 0.2460(2) 0.0258(7) Uani 1 1 d . . . . .
O3 O 0.6972(3) 0.4589(3) 0.3438(2) 0.0266(7) Uani 1 1 d . . . . .
N1 N 0.7044(3) 0.4833(3) 0.1621(2) 0.0233(8) Uani 1 1 d . . . . .
N3 N 0.6891(3) 0.7065(3) 0.3167(2) 0.0253(9) Uani 1 1 d . . . . .
N2 N 0.8106(3) 0.3536(3) 0.0911(2) 0.0229(8) Uani 1 1 d . . . . .
N4 N 0.6747(3) 0.8782(3) 0.3315(3) 0.0314(10) Uani 1 1 d D . . . .
O1 O -0.0353(3) 0.7794(4) 0.3729(3) 0.0578(12) Uani 1 1 d . . . . .
C20 C 0.6792(4) 0.7252(4) 0.1536(3) 0.0240(10) Uani 1 1 d . . . . .
O2 O 0.1021(3) 0.6421(4) 0.4532(2) 0.0479(10) Uani 1 1 d . . . . .
C14 C 0.7020(4) 0.3583(4) 0.0797(3) 0.0237(10) Uani 1 1 d . . . . .
C1 C 0.8560(4) 0.5323(4) 0.2347(3) 0.0265(11) Uani 1 1 d . . . . .
C7 C 0.8082(4) 0.4296(4) 0.1416(3) 0.0226(10) Uani 1 1 d . . . . .
C26 C 0.6750(4) 0.8090(4) 0.2749(3) 0.0268(11) Uani 1 1 d . . . . .
C15 C 0.6595(4) 0.2961(4) 0.0385(3) 0.0275(11) Uani 1 1 d . . . . .
H15 H 0.705900 0.239718 0.009491 0.033 Uiso 1 1 calc R U . . .
C23 C 0.6488(4) 0.9271(4) 0.0413(3) 0.0276(11) Uani 1 1 d . . . . .
C8 C 0.9019(4) 0.2913(4) 0.0457(3) 0.0254(10) Uani 1 1 d . . . . .
C22 C 0.6633(4) 0.8306(4) 0.0086(3) 0.0263(10) Uani 1 1 d . . . . .
H22 H 0.663370 0.832251 -0.051103 0.032 Uiso 1 1 calc R U . . .
C25 C 0.6662(4) 0.8264(4) 0.1827(3) 0.0264(11) Uani 1 1 d . . . . .
C33 C 0.6925(4) 0.8137(4) 0.4127(3) 0.0324(12) Uani 1 1 d . . . . .
C21 C 0.6777(4) 0.7310(4) 0.0654(3) 0.0236(10) Uani 1 1 d . . . . .
H21 H 0.686931 0.664815 0.043337 0.028 Uiso 1 1 calc R U . . .
C6 C 0.8969(4) 0.4535(4) 0.1793(3) 0.0247(10) Uani 1 1 d . . . . .
C19 C 0.6357(4) 0.4403(4) 0.1244(3) 0.0232(10) Uani 1 1 d . . . . .
C5 C 1.0109(4) 0.4051(4) 0.1661(3) 0.0290(11) Uani 1 1 d . . . . .
H5 H 1.036793 0.353650 0.127982 0.035 Uiso 1 1 calc R U . . .
C36 C 0.7285(4) 0.6480(5) 0.5529(3) 0.0370(13) Uani 1 1 d . . . . .
H36 H 0.741280 0.591712 0.602378 0.044 Uiso 1 1 calc R U . . .
C16 C 0.5463(4) 0.3193(4) 0.0413(3) 0.0307(11) Uani 1 1 d . . . . .
H16 H 0.513833 0.278019 0.013593 0.037 Uiso 1 1 calc R U . . .
C46 C 0.3351(4) 0.6611(4) 0.2757(3) 0.0249(10) Uani 1 1 d . . . . .
N5 N 0.7268(4) 0.0416(4) 0.6301(3) 0.0455(12) Uani 1 1 d . . . . .
C17 C 0.4781(4) 0.4032(4) 0.0844(3) 0.0279(11) Uani 1 1 d . . . . .
H17 H 0.400494 0.417493 0.084957 0.034 Uiso 1 1 calc R U . . .
C2 C 0.9360(4) 0.5581(4) 0.2770(3) 0.0300(11) Uani 1 1 d . . . . .
H2 H 0.912189 0.610047 0.314951 0.036 Uiso 1 1 calc R U . . .
C38 C 0.7010(4) 0.7061(4) 0.4030(3) 0.0280(11) Uani 1 1 d . . . . .
C3 C 1.0478(4) 0.5104(4) 0.2650(3) 0.0331(12) Uani 1 1 d . . . . .
H3 H 1.099890 0.529722 0.294437 0.040 Uiso 1 1 calc R U . . .
C4 C 1.0844(4) 0.4348(4) 0.2104(3) 0.0301(11) Uani 1 1 d . . . . .
C47 C 0.4589(4) 0.6042(4) 0.2927(3) 0.0251(10) Uani 1 1 d . . . . .
C24 C 0.6492(4) 0.9279(4) 0.1266(3) 0.0284(11) Uani 1 1 d . . . . .
H24 H 0.638264 0.995315 0.147436 0.034 Uiso 1 1 calc R U . . .
C48 C 0.5009(4) 0.5055(4) 0.3517(3) 0.0255(10) Uani 1 1 d . . . . .
H48 H 0.447087 0.478949 0.379429 0.031 Uiso 1 1 calc R U . . .
C45 C 0.2592(4) 0.6582(4) 0.3373(3) 0.0283(11) Uani 1 1 d . . . . .
H45 H 0.284330 0.617114 0.393061 0.034 Uiso 1 1 calc R U . . .
C41 C 0.1454(4) 0.7158(4) 0.3177(3) 0.0303(11) Uani 1 1 d . . . . .
C18 C 0.5213(4) 0.4648(4) 0.1258(3) 0.0257(10) Uani 1 1 d . . . . .
H18 H 0.474810 0.521856 0.154236 0.031 Uiso 1 1 calc R U . . .
C43 C 0.1833(4) 0.7767(4) 0.1747(3) 0.0354(12) Uani 1 1 d . . . . .
H43 H 0.157678 0.815487 0.118490 0.042 Uiso 1 1 calc R U . . .
C42 C 0.1082(4) 0.7742(4) 0.2363(3) 0.0326(12) Uani 1 1 d . . . . .
H42 H 0.030800 0.812612 0.223051 0.039 Uiso 1 1 calc R U . . .
C9 C 0.9406(4) 0.3492(5) -0.0201(3) 0.0368(13) Uani 1 1 d . . . . .
H9 H 0.907454 0.428776 -0.034279 0.044 Uiso 1 1 calc R U . . .
C50 C 0.6406(4) 0.3373(4) 0.4411(3) 0.0279(11) Uani 1 1 d . . . . .
C44 C 0.2957(4) 0.7228(4) 0.1944(3) 0.0304(11) Uani 1 1 d . . . . .
H44 H 0.347265 0.727745 0.152155 0.036 Uiso 1 1 calc R U . . .
C13 C 0.9465(4) 0.1755(4) 0.0663(3) 0.0348(12) Uani 1 1 d . . . . .
H13 H 0.919181 0.135807 0.111448 0.042 Uiso 1 1 calc R U . . .
C37 C 0.7218(4) 0.6199(4) 0.4736(3) 0.0311(11) Uani 1 1 d . . . . .
H37 H 0.730880 0.545365 0.467690 0.037 Uiso 1 1 calc R U . . .
C49 C 0.6133(4) 0.4392(4) 0.3762(3) 0.0262(11) Uani 1 1 d . . . . .
C51 C 0.7466(4) 0.2558(5) 0.4497(3) 0.0366(12) Uani 1 1 d . . . . .
H51 H 0.801415 0.267590 0.412759 0.044 Uiso 1 1 calc R U . . .
C52 C 0.7762(5) 0.1576(5) 0.5102(4) 0.0412(14) Uani 1 1 d . . . . .
H52 H 0.849615 0.103628 0.513347 0.049 Uiso 1 1 calc R U . . .
C40 C 0.0613(4) 0.7168(5) 0.3836(3) 0.0366(13) Uani 1 1 d . . . . .
C54 C 0.5646(4) 0.3150(4) 0.4974(3) 0.0323(12) Uani 1 1 d . . . . .
H54 H 0.490991 0.368593 0.493799 0.039 Uiso 1 1 calc R U . . .
C10 C 1.0269(5) 0.2918(6) -0.0650(4) 0.0468(16) Uani 1 1 d . . . . .
H10 H 1.056176 0.331386 -0.108857 0.056 Uiso 1 1 calc R U . . .
C34 C 0.6990(5) 0.8422(5) 0.4928(4) 0.0409(14) Uani 1 1 d . . . . .
H34 H 0.691300 0.916187 0.499241 0.049 Uiso 1 1 calc R U . . .
C12 C 1.0332(5) 0.1188(5) 0.0187(4) 0.0491(16) Uani 1 1 d . . . . .
H12 H 1.065943 0.039126 0.031826 0.059 Uiso 1 1 calc R U . . .
C35 C 0.7171(5) 0.7565(5) 0.5617(4) 0.0406(13) Uani 1 1 d . . . . .
H35 H 0.722055 0.772059 0.617145 0.049 Uiso 1 1 calc R U . . .
C53 C 0.6975(5) 0.1379(4) 0.5669(3) 0.0362(12) Uani 1 1 d . . . . .
C61 C 0.7531(7) 1.0223(6) 0.2815(7) 0.0417(8) Uani 0.5 1 d G . P A 2
H61 H 0.821354 0.967351 0.270446 0.050 Uiso 0.5 1 calc R U P A 2
C64 C 0.7374(6) 1.1358(7) 0.2610(6) 0.0417(8) Uani 0.5 1 d G . P A 2
H64 H 0.794954 1.158539 0.235879 0.050 Uiso 0.5 1 calc R U P A 2
C63 C 0.6375(7) 1.2162(5) 0.2772(5) 0.0417(8) Uani 0.5 1 d G . P A 2
H63 H 0.626786 1.293804 0.263152 0.050 Uiso 0.5 1 calc R U P A 2
C65 C 0.5533(6) 1.1830(6) 0.3139(5) 0.0417(8) Uani 0.5 1 d G . P A 2
H65 H 0.485017 1.237882 0.324992 0.050 Uiso 0.5 1 calc R U P A 2
C62 C 0.5690(8) 1.0694(7) 0.3345(5) 0.0417(8) Uani 0.5 1 d G . P A 2
H62 H 0.511414 1.046695 0.359559 0.050 Uiso 0.5 1 calc R U P A 2
C0 C 0.6689(10) 0.9890(5) 0.3183(6) 0.0417(8) Uani 0.5 1 d DG . P A 2
C11 C 1.0710(4) 0.1756(6) -0.0458(4) 0.0507(18) Uani 1 1 d . . . . .
H11 H 1.128721 0.135377 -0.078457 0.061 Uiso 1 1 calc R U . . .
C55 C 0.5912(4) 0.2185(4) 0.5584(3) 0.0341(12) Uani 1 1 d . . . . .
H55 H 0.535834 0.207306 0.595020 0.041 Uiso 1 1 calc R U . . .
C57 C 0.6807(6) -0.0605(5) 0.7634(4) 0.0511(16) Uani 1 1 d . . . . .
H57A H 0.631050 -0.050089 0.811595 0.061 Uiso 1 1 calc R U . . .
H57B H 0.669962 -0.118503 0.735159 0.061 Uiso 1 1 calc R U . . .
C60 C 0.8469(6) -0.0120(6) 0.6556(5) 0.066(2) Uani 1 1 d . . . . .
H60A H 0.871861 0.042583 0.677816 0.079 Uiso 1 1 calc R U . . .
H60B H 0.889255 -0.031795 0.604861 0.079 Uiso 1 1 calc R U . . .
C58 C 0.7972(6) -0.0994(6) 0.7961(4) 0.0576(17) Uani 1 1 d . . . . .
H58A H 0.814863 -0.170373 0.837584 0.069 Uiso 1 1 calc R U . . .
H58B H 0.808300 -0.042484 0.825585 0.069 Uiso 1 1 calc R U . . .
C56 C 0.6495(5) 0.0485(5) 0.7011(4) 0.0525(16) Uani 1 1 d . . . . .
H56A H 0.572827 0.068658 0.677250 0.063 Uiso 1 1 calc R U . . .
H56B H 0.650246 0.108915 0.731357 0.063 Uiso 1 1 calc R U . . .
C59 C 0.8730(6) -0.1180(5) 0.7235(4) 0.0579(18) Uani 1 1 d . . . . .
H59A H 0.865615 -0.179160 0.697239 0.070 Uiso 1 1 calc R U . . .
H59B H 0.951092 -0.142238 0.745578 0.070 Uiso 1 1 calc R U . . .
C39 C 0.0246(5) 0.6420(7) 0.5206(4) 0.071(2) Uani 1 1 d . . . . .
H39A H -0.028485 0.609177 0.504737 0.106 Uiso 1 1 calc R U . . .
H39B H -0.015780 0.719376 0.528634 0.106 Uiso 1 1 calc R U . . .
H39C H 0.065937 0.597423 0.573616 0.106 Uiso 1 1 calc R U . . .
C32 C 0.5773(8) 1.0866(7) 0.3060(6) 0.0417(8) Uani 0.5 1 d G . P A 1
H32 H 0.507670 1.078247 0.316736 0.050 Uiso 0.5 1 calc R U P A 1
C27 C 0.6731(10) 0.9922(5) 0.3074(6) 0.0417(8) Uani 0.5 1 d DG . P A 1
C28 C 0.7749(8) 1.0045(5) 0.2917(7) 0.0417(8) Uani 0.5 1 d G . P A 1
H28 H 0.840381 0.939957 0.292706 0.050 Uiso 0.5 1 calc R U P A 1
C29 C 0.7809(6) 1.1112(7) 0.2745(6) 0.0417(8) Uani 0.5 1 d G . P A 1
H29 H 0.850450 1.119586 0.263788 0.050 Uiso 0.5 1 calc R U P A 1
C30 C 0.6850(6) 1.2056(5) 0.2731(6) 0.0417(8) Uani 0.5 1 d G . P A 1
H30 H 0.689130 1.278547 0.261344 0.050 Uiso 0.5 1 calc R U P A 1
C31 C 0.5832(6) 1.1933(6) 0.2888(5) 0.0417(8) Uani 0.5 1 d G . P A 1
H31 H 0.517739 1.257879 0.287817 0.050 Uiso 0.5 1 calc R U P A 1

loop_
_atom_site_aniso_label
_atom_site_aniso_U_11
_atom_site_aniso_U_22
_atom_site_aniso_U_33
_atom_site_aniso_U_23
_atom_site_aniso_U_13
_atom_site_aniso_U_12
Ir1 0.02288(10) 0.02335(10) 0.02185(10) -0.00502(7) 0.00067(7) -0.01081(8)
Cl02 0.0429(7) 0.0262(7) 0.0332(7) -0.0008(5) -0.0008(6) -0.0124(6)
Cl03 0.0234(6) 0.0513(9) 0.0494(8) -0.0126(7) 0.0006(6) -0.0154(6)
O4 0.0295(18) 0.0269(18) 0.0236(17) -0.0053(14) 0.0044(14) -0.0131(15)
O3 0.0284(18) 0.0252(18) 0.0268(18) -0.0014(14) -0.0012(15) -0.0117(15)
N1 0.021(2) 0.025(2) 0.026(2) -0.0033(17) 0.0019(17) -0.0108(17)
N3 0.025(2) 0.031(2) 0.023(2) -0.0037(18) 0.0024(17) -0.0144(18)
N2 0.0180(19) 0.026(2) 0.027(2) -0.0080(17) 0.0035(16) -0.0104(17)
N4 0.039(2) 0.029(2) 0.029(2) -0.0126(19) 0.0055(19) -0.013(2)
O1 0.030(2) 0.075(3) 0.057(3) -0.010(2) 0.008(2) -0.007(2)
C20 0.019(2) 0.029(3) 0.027(3) -0.008(2) 0.003(2) -0.012(2)
O2 0.040(2) 0.064(3) 0.036(2) -0.001(2) 0.0094(18) -0.018(2)
C14 0.025(2) 0.025(3) 0.022(2) -0.001(2) 0.000(2) -0.011(2)
C1 0.033(3) 0.027(3) 0.022(2) 0.001(2) -0.002(2) -0.016(2)
C7 0.023(2) 0.024(2) 0.024(2) -0.005(2) 0.003(2) -0.013(2)
C26 0.026(2) 0.030(3) 0.028(3) -0.008(2) 0.003(2) -0.012(2)
C15 0.026(3) 0.028(3) 0.029(3) -0.011(2) 0.001(2) -0.009(2)
C23 0.025(2) 0.027(3) 0.029(3) -0.002(2) -0.001(2) -0.008(2)
C8 0.022(2) 0.034(3) 0.022(2) -0.006(2) -0.0017(19) -0.012(2)
C22 0.026(2) 0.030(3) 0.026(3) -0.007(2) 0.002(2) -0.013(2)
C25 0.022(2) 0.029(3) 0.029(3) -0.009(2) 0.002(2) -0.009(2)
C33 0.032(3) 0.038(3) 0.031(3) -0.011(2) 0.007(2) -0.015(2)
C21 0.022(2) 0.026(3) 0.025(2) -0.007(2) 0.0025(19) -0.010(2)
C6 0.025(2) 0.023(3) 0.027(3) 0.000(2) -0.003(2) -0.012(2)
C19 0.027(2) 0.022(2) 0.026(2) -0.0026(19) 0.000(2) -0.015(2)
C5 0.028(3) 0.030(3) 0.028(3) -0.004(2) 0.001(2) -0.010(2)
C36 0.038(3) 0.055(4) 0.023(3) -0.002(2) 0.000(2) -0.024(3)
C16 0.029(3) 0.030(3) 0.040(3) -0.013(2) -0.003(2) -0.015(2)
C46 0.028(2) 0.022(3) 0.030(3) -0.009(2) 0.004(2) -0.013(2)
N5 0.044(3) 0.043(3) 0.045(3) 0.005(2) -0.004(2) -0.016(2)
C17 0.018(2) 0.034(3) 0.033(3) -0.007(2) -0.001(2) -0.011(2)
C2 0.031(3) 0.035(3) 0.030(3) -0.008(2) 0.000(2) -0.018(2)
C38 0.032(3) 0.031(3) 0.025(3) -0.008(2) 0.003(2) -0.015(2)
C3 0.034(3) 0.040(3) 0.031(3) -0.006(2) -0.006(2) -0.020(3)
C4 0.020(2) 0.035(3) 0.037(3) -0.002(2) -0.004(2) -0.014(2)
C47 0.031(3) 0.026(3) 0.023(2) -0.009(2) -0.001(2) -0.013(2)
C24 0.028(3) 0.026(3) 0.033(3) -0.010(2) 0.000(2) -0.009(2)
C48 0.027(2) 0.031(3) 0.022(2) -0.005(2) 0.003(2) -0.016(2)
C45 0.030(3) 0.033(3) 0.027(3) -0.008(2) 0.000(2) -0.017(2)
C41 0.032(3) 0.035(3) 0.031(3) -0.011(2) 0.005(2) -0.018(2)
C18 0.024(2) 0.030(3) 0.025(3) -0.010(2) 0.003(2) -0.010(2)
C43 0.033(3) 0.038(3) 0.029(3) -0.003(2) -0.006(2) -0.007(2)
C42 0.024(3) 0.037(3) 0.034(3) -0.002(2) -0.004(2) -0.009(2)
C9 0.030(3) 0.049(3) 0.034(3) -0.006(3) 0.000(2) -0.019(3)
C50 0.027(3) 0.030(3) 0.027(3) -0.004(2) -0.004(2) -0.012(2)
C44 0.027(3) 0.031(3) 0.030(3) -0.003(2) -0.001(2) -0.008(2)
C13 0.032(3) 0.035(3) 0.035(3) -0.006(2) -0.004(2) -0.009(2)
C37 0.029(3) 0.038(3) 0.032(3) -0.007(2) 0.003(2) -0.017(2)
C49 0.034(3) 0.027(3) 0.021(2) -0.007(2) -0.001(2) -0.014(2)
C51 0.038(3) 0.040(3) 0.031(3) -0.001(2) -0.001(2) -0.015(3)
C52 0.038(3) 0.036(3) 0.044(3) -0.004(3) -0.006(3) -0.008(3)
C40 0.031(3) 0.048(3) 0.035(3) -0.014(3) 0.001(2) -0.016(3)
C54 0.030(3) 0.036(3) 0.035(3) -0.006(2) -0.001(2) -0.017(2)
C10 0.035(3) 0.082(5) 0.029(3) -0.013(3) 0.005(3) -0.027(3)
C34 0.049(3) 0.044(3) 0.038(3) -0.022(3) 0.004(3) -0.021(3)
C12 0.032(3) 0.046(4) 0.059(4) -0.024(3) -0.012(3) 0.005(3)
C35 0.041(3) 0.055(4) 0.030(3) -0.013(3) 0.003(2) -0.021(3)
C53 0.044(3) 0.032(3) 0.031(3) 0.003(2) -0.007(2) -0.015(3)
C61 0.056(2) 0.0326(17) 0.0349(18) -0.0046(15) 0.0019(18) -0.0143(16)
C64 0.056(2) 0.0326(17) 0.0349(18) -0.0046(15) 0.0019(18) -0.0143(16)
C63 0.056(2) 0.0326(17) 0.0349(18) -0.0046(15) 0.0019(18) -0.0143(16)
C65 0.056(2) 0.0326(17) 0.0349(18) -0.0046(15) 0.0019(18) -0.0143(16)
C62 0.056(2) 0.0326(17) 0.0349(18) -0.0046(15) 0.0019(18) -0.0143(16)
C0 0.056(2) 0.0326(17) 0.0349(18) -0.0046(15) 0.0019(18) -0.0143(16)
C11 0.022(3) 0.089(5) 0.044(4) -0.038(4) 0.003(3) -0.012(3)
C55 0.036(3) 0.036(3) 0.032(3) 0.003(2) -0.003(2) -0.019(3)
C57 0.072(4) 0.045(4) 0.035(3) 0.000(3) -0.006(3) -0.022(3)
C60 0.057(4) 0.046(4) 0.084(5) 0.014(4) -0.018(4) -0.017(3)
C58 0.071(5) 0.055(4) 0.043(4) 0.003(3) -0.011(3) -0.022(4)
C56 0.053(4) 0.045(4) 0.057(4) -0.001(3) 0.000(3) -0.019(3)
C59 0.054(4) 0.046(4) 0.067(5) 0.001(3) -0.008(3) -0.015(3)
C39 0.045(4) 0.101(6) 0.058(4) 0.010(4) 0.024(3) -0.027(4)
C32 0.056(2) 0.0326(17) 0.0349(18) -0.0046(15) 0.0019(18) -0.0143(16)
C27 0.056(2) 0.0326(17) 0.0349(18) -0.0046(15) 0.0019(18) -0.0143(16)
C28 0.056(2) 0.0326(17) 0.0349(18) -0.0046(15) 0.0019(18) -0.0143(16)
C29 0.056(2) 0.0326(17) 0.0349(18) -0.0046(15) 0.0019(18) -0.0143(16)
C30 0.056(2) 0.0326(17) 0.0349(18) -0.0046(15) 0.0019(18) -0.0143(16)
C31 0.056(2) 0.0326(17) 0.0349(18) -0.0046(15) 0.0019(18) -0.0143(16)

loop_
_atom_type_symbol
_atom_type_description
_atom_type_scat_dispersion_real
_atom_type_scat_dispersion_imag
_atom_type_scat_source
C C 0.0033 0.0016 'International Tables Vol C Tables 4.2.6.8 and 6.1.1.4'
H H 0.0000 0.0000 'International Tables Vol C Tables 4.2.6.8 and 6.1.1.4'
Cl Cl 0.1484 0.1585 'International Tables Vol C Tables 4.2.6.8 and 6.1.1.4'
Ir Ir -1.4442 7.9887 'International Tables Vol C Tables 4.2.6.8 and 6.1.1.4'
N N 0.0061 0.0033 'International Tables Vol C Tables 4.2.6.8 and 6.1.1.4'
O O 0.0106 0.0060 'International Tables Vol C Tables 4.2.6.8 and 6.1.1.4'

loop_
_geom_angle_atom_site_label_1
_geom_angle_atom_site_label_2
_geom_angle_atom_site_label_3
_geom_angle
_geom_angle_site_symmetry_1
_geom_angle_site_symmetry_3
_geom_angle_publ_flag
O4 Ir1 O3 88.69(12) . . ?
N1 Ir1 O4 96.93(13) . . ?
N1 Ir1 O3 86.86(14) . . ?
N3 Ir1 O4 87.25(13) . . ?
N3 Ir1 O3 97.14(14) . . ?
N3 Ir1 N1 174.30(15) . . ?
C20 Ir1 O4 89.14(15) . . ?
C20 Ir1 O3 176.19(16) . . ?
C20 Ir1 N1 96.52(17) . . ?
C20 Ir1 N3 79.62(17) . . ?
C20 Ir1 C1 90.36(18) . . ?
C1 Ir1 O4 177.02(16) . . ?
C1 Ir1 O3 91.97(16) . . ?
C1 Ir1 N1 80.20(17) . . ?
C1 Ir1 N3 95.55(17) . . ?
C47 O4 Ir1 125.0(3) . . ?
C49 O3 Ir1 125.9(3) . . ?
C7 N1 Ir1 114.6(3) . . ?
C7 N1 C19 107.2(4) . . ?
C19 N1 Ir1 138.1(3) . . ?
C26 N3 Ir1 115.4(3) . . ?
C26 N3 C38 108.0(4) . . ?
C38 N3 Ir1 136.5(3) . . ?
C14 N2 C8 123.6(4) . . ?
C7 N2 C14 107.6(4) . . ?
C7 N2 C8 128.2(4) . . ?
C26 N4 C33 107.4(4) . . ?
C26 N4 C0 131.1(6) . . ?
C26 N4 C27 124.5(5) . . ?
C33 N4 C0 121.3(6) . . ?
C33 N4 C27 127.4(5) . . ?
C25 C20 Ir1 116.2(3) . . ?
C21 C20 Ir1 127.5(3) . . ?
C21 C20 C25 116.2(4) . . ?
C40 O2 C39 115.7(5) . . ?
N2 C14 C19 106.1(4) . . ?
C15 C14 N2 131.2(4) . . ?
C15 C14 C19 122.6(4) . . ?
C6 C1 Ir1 115.7(3) . . ?
C2 C1 Ir1 128.0(4) . . ?
C2 C1 C6 116.4(4) . . ?
N1 C7 N2 110.8(4) . . ?
N1 C7 C6 117.6(4) . . ?
N2 C7 C6 131.4(4) . . ?
N3 C26 N4 110.0(4) . . ?
N3 C26 C25 117.0(4) . . ?
N4 C26 C25 133.0(4) . . ?
C14 C15 H15 121.5 . . ?
C14 C15 C16 117.0(4) . . ?
C16 C15 H15 121.5 . . ?
C22 C23 Cl02 118.0(4) . . ?
C24 C23 Cl02 119.5(4) . . ?
C24 C23 C22 122.5(5) . . ?
C9 C8 N2 118.6(4) . . ?
C9 C8 C13 121.3(5) . . ?
C13 C8 N2 120.0(4) . . ?
C23 C22 H22 120.8 . . ?
C23 C22 C21 118.5(4) . . ?
C21 C22 H22 120.8 . . ?
C20 C25 C26 111.4(4) . . ?
C24 C25 C20 122.3(4) . . ?
C24 C25 C26 126.3(4) . . ?
N4 C33 C38 106.6(4) . . ?
N4 C33 C34 131.1(5) . . ?
C38 C33 C34 122.3(5) . . ?
C20 C21 H21 118.8 . . ?
C22 C21 C20 122.4(4) . . ?
C22 C21 H21 118.8 . . ?
C1 C6 C7 111.9(4) . . ?
C5 C6 C1 122.1(4) . . ?
C5 C6 C7 126.0(4) . . ?
N1 C19 C14 108.3(4) . . ?
N1 C19 C18 131.5(4) . . ?
C18 C19 C14 120.2(4) . . ?
C6 C5 H5 121.0 . . ?
C4 C5 C6 118.0(5) . . ?
C4 C5 H5 121.0 . . ?
C37 C36 H36 119.2 . . ?
C37 C36 C35 121.6(5) . . ?
C35 C36 H36 119.2 . . ?
C15 C16 H16 119.4 . . ?
C15 C16 C17 121.2(4) . . ?
C17 C16 H16 119.4 . . ?
C45 C46 C47 123.1(4) . . ?
C45 C46 C44 118.7(5) . . ?
C44 C46 C47 118.1(4) . . ?
C53 N5 C60 115.6(5) . . ?
C53 N5 C56 114.8(5) . . ?
C60 N5 C56 115.6(5) . . ?
C16 C17 H17 119.2 . . ?
C18 C17 C16 121.6(4) . . ?
C18 C17 H17 119.2 . . ?
C1 C2 H2 119.0 . . ?
C3 C2 C1 122.0(5) . . ?
C3 C2 H2 119.0 . . ?
N3 C38 C33 107.9(4) . . ?
N3 C38 C37 131.4(4) . . ?
C33 C38 C37 120.7(4) . . ?
C2 C3 H3 120.0 . . ?
C2 C3 C4 120.1(5) . . ?
C4 C3 H3 120.0 . . ?
C5 C4 Cl03 119.2(4) . . ?
C3 C4 Cl03 119.2(4) . . ?
C3 C4 C5 121.5(5) . . ?
O4 C47 C46 113.3(4) . . ?
O4 C47 C48 126.9(4) . . ?
C48 C47 C46 119.8(4) . . ?
C23 C24 C25 118.1(4) . . ?
C23 C24 H24 120.9 . . ?
C25 C24 H24 120.9 . . ?
C47 C48 H48 115.7 . . ?
C47 C48 C49 128.5(4) . . ?
C49 C48 H48 115.7 . . ?
C46 C45 H45 120.0 . . ?
C46 C45 C41 120.0(5) . . ?
C41 C45 H45 120.0 . . ?
C45 C41 C40 121.3(5) . . ?
C42 C41 C45 120.2(5) . . ?
C42 C41 C40 118.5(5) . . ?
C19 C18 H18 121.3 . . ?
C17 C18 C19 117.4(4) . . ?
C17 C18 H18 121.3 . . ?
C42 C43 H43 120.0 . . ?
C42 C43 C44 120.0(5) . . ?
C44 C43 H43 120.0 . . ?
C41 C42 H42 120.0 . . ?
C43 C42 C41 120.0(5) . . ?
C43 C42 H42 120.0 . . ?
C8 C9 H9 120.1 . . ?
C10 C9 C8 119.8(6) . . ?
C10 C9 H9 120.1 . . ?
C51 C50 C49 120.8(5) . . ?
C51 C50 C54 115.6(5) . . ?
C54 C50 C49 123.6(4) . . ?
C46 C44 H44 119.5 . . ?
C43 C44 C46 121.0(5) . . ?
C43 C44 H44 119.5 . . ?
C8 C13 H13 121.1 . . ?
C8 C13 C12 117.8(5) . . ?
C12 C13 H13 121.1 . . ?
C36 C37 C38 117.0(5) . . ?
C36 C37 H37 121.5 . . ?
C38 C37 H37 121.5 . . ?
O3 C49 C48 124.8(4) . . ?
O3 C49 C50 115.0(4) . . ?
C48 C49 C50 120.1(4) . . ?
C50 C51 H51 118.6 . . ?
C50 C51 C52 122.8(5) . . ?
C52 C51 H51 118.6 . . ?
C51 C52 H52 119.9 . . ?
C51 C52 C53 120.2(5) . . ?
C53 C52 H52 119.9 . . ?
O1 C40 O2 123.5(5) . . ?
O1 C40 C41 123.0(5) . . ?
O2 C40 C41 113.4(5) . . ?
C50 C54 H54 118.4 . . ?
C55 C54 C50 123.1(5) . . ?
C55 C54 H54 118.4 . . ?
C9 C10 H10 120.3 . . ?
C9 C10 C11 119.3(6) . . ?
C11 C10 H10 120.3 . . ?
C33 C34 H34 122.0 . . ?
C35 C34 C33 116.0(5) . . ?
C35 C34 H34 122.0 . . ?
C13 C12 H12 119.6 . . ?
C11 C12 C13 120.8(6) . . ?
C11 C12 H12 119.6 . . ?
C36 C35 H35 118.8 . . ?
C34 C35 C36 122.4(5) . . ?
C34 C35 H35 118.8 . . ?
N5 C53 C52 121.0(5) . . ?
C55 C53 N5 121.5(5) . . ?
C55 C53 C52 117.5(5) . . ?
C64 C61 H61 120.0 . . ?
C64 C61 C0 120.0 . . ?
C0 C61 H61 120.0 . . ?
C61 C64 H64 120.0 . . ?
C61 C64 C63 120.0 . . ?
C63 C64 H64 120.0 . . ?
C64 C63 H63 120.0 . . ?
C65 C63 C64 120.0 . . ?
C65 C63 H63 120.0 . . ?
C63 C65 H65 120.0 . . ?
C63 C65 C62 120.0 . . ?
C62 C65 H65 120.0 . . ?
C65 C62 H62 120.0 . . ?
C0 C62 C65 120.0 . . ?
C0 C62 H62 120.0 . . ?
N4 C0 C61 122.6(7) . . ?
N4 C0 C62 117.0(7) . . ?
C62 C0 C61 120.0 . . ?
C10 C11 H11 119.6 . . ?
C12 C11 C10 120.9(5) . . ?
C12 C11 H11 119.6 . . ?
C54 C55 C53 120.8(5) . . ?
C54 C55 H55 119.6 . . ?
C53 C55 H55 119.6 . . ?
H57A C57 H57B 107.9 . . ?
C58 C57 H57A 109.3 . . ?
C58 C57 H57B 109.3 . . ?
C58 C57 C56 111.7(6) . . ?
C56 C57 H57A 109.3 . . ?
C56 C57 H57B 109.3 . . ?
N5 C60 H60A 109.0 . . ?
N5 C60 H60B 109.0 . . ?
N5 C60 C59 112.8(5) . . ?
H60A C60 H60B 107.8 . . ?
C59 C60 H60A 109.0 . . ?
C59 C60 H60B 109.0 . . ?
C57 C58 H58A 109.8 . . ?
C57 C58 H58B 109.8 . . ?
C57 C58 C59 109.5(6) . . ?
H58A C58 H58B 108.2 . . ?
C59 C58 H58A 109.8 . . ?
C59 C58 H58B 109.8 . . ?
N5 C56 C57 112.2(5) . . ?
N5 C56 H56A 109.2 . . ?
N5 C56 H56B 109.2 . . ?
C57 C56 H56A 109.2 . . ?
C57 C56 H56B 109.2 . . ?
H56A C56 H56B 107.9 . . ?
C60 C59 H59A 109.2 . . ?
C60 C59 H59B 109.2 . . ?
C58 C59 C60 112.2(6) . . ?
C58 C59 H59A 109.2 . . ?
C58 C59 H59B 109.2 . . ?
H59A C59 H59B 107.9 . . ?
O2 C39 H39A 109.5 . . ?
O2 C39 H39B 109.5 . . ?
O2 C39 H39C 109.5 . . ?
H39A C39 H39B 109.5 . . ?
H39A C39 H39C 109.5 . . ?
H39B C39 H39C 109.5 . . ?
C27 C32 H32 120.0 . . ?
C27 C32 C31 120.0 . . ?
C31 C32 H32 120.0 . . ?
C32 C27 N4 123.0(7) . . ?
C32 C27 C28 120.0 . . ?
C28 C27 N4 116.8(7) . . ?
C27 C28 H28 120.0 . . ?
C27 C28 C29 120.0 . . ?
C29 C28 H28 120.0 . . ?
C28 C29 H29 120.0 . . ?
C28 C29 C30 120.0 . . ?
C30 C29 H29 120.0 . . ?
C29 C30 H30 120.0 . . ?
C29 C30 C31 120.0 . . ?
C31 C30 H30 120.0 . . ?
C32 C31 H31 120.0 . . ?
C30 C31 C32 120.0 . . ?
C30 C31 H31 120.0 . . ?

loop_
_geom_bond_atom_site_label_1
_geom_bond_atom_site_label_2
_geom_bond_distance
_geom_bond_site_symmetry_2
_geom_bond_publ_flag
Ir1 O4 2.119(3) . ?
Ir1 O3 2.133(3) . ?
Ir1 N1 2.039(4) . ?
Ir1 N3 2.030(4) . ?
Ir1 C20 1.993(5) . ?
Ir1 C1 1.998(5) . ?
Cl02 C23 1.762(5) . ?
Cl03 C4 1.754(5) . ?
O4 C47 1.280(5) . ?
O3 C49 1.278(5) . ?
N1 C7 1.334(6) . ?
N1 C19 1.391(6) . ?
N3 C26 1.329(6) . ?
N3 C38 1.388(6) . ?
N2 C14 1.391(6) . ?
N2 C7 1.367(6) . ?
N2 C8 1.435(6) . ?
N4 C26 1.377(6) . ?
N4 C33 1.388(6) . ?
N4 C0 1.388(7) . ?
N4 C27 1.452(7) . ?
O1 C40 1.214(6) . ?
C20 C25 1.417(6) . ?
C20 C21 1.398(6) . ?
O2 C40 1.315(7) . ?
O2 C39 1.457(7) . ?
C14 C15 1.372(6) . ?
C14 C19 1.401(6) . ?
C1 C6 1.419(7) . ?
C1 C2 1.403(7) . ?
C7 C6 1.449(6) . ?
C26 C25 1.451(7) . ?
C15 H15 0.9500 . ?
C15 C16 1.382(6) . ?
C23 C22 1.386(6) . ?
C23 C24 1.365(7) . ?
C8 C9 1.375(7) . ?
C8 C13 1.380(7) . ?
C22 H22 0.9500 . ?
C22 C21 1.397(6) . ?
C25 C24 1.404(7) . ?
C33 C38 1.393(7) . ?
C33 C34 1.404(7) . ?
C21 H21 0.9500 . ?
C6 C5 1.404(6) . ?
C19 C18 1.394(6) . ?
C5 H5 0.9500 . ?
C5 C4 1.383(7) . ?
C36 H36 0.9500 . ?
C36 C37 1.389(7) . ?
C36 C35 1.390(8) . ?
C16 H16 0.9500 . ?
C16 C17 1.408(7) . ?
C46 C47 1.504(6) . ?
C46 C45 1.383(6) . ?
C46 C44 1.398(7) . ?
N5 C53 1.400(7) . ?
N5 C60 1.481(8) . ?
N5 C56 1.492(8) . ?
C17 H17 0.9500 . ?
C17 C18 1.373(6) . ?
C2 H2 0.9500 . ?
C2 C3 1.374(7) . ?
C38 C37 1.397(7) . ?
C3 H3 0.9500 . ?
C3 C4 1.376(7) . ?
C47 C48 1.386(6) . ?
C24 H24 0.9500 . ?
C48 H48 0.9500 . ?
C48 C49 1.414(7) . ?
C45 H45 0.9500 . ?
C45 C41 1.398(7) . ?
C41 C42 1.382(7) . ?
C41 C40 1.497(7) . ?
C18 H18 0.9500 . ?
C43 H43 0.9500 . ?
C43 C42 1.374(7) . ?
C43 C44 1.378(7) . ?
C42 H42 0.9500 . ?
C9 H9 0.9500 . ?
C9 C10 1.368(7) . ?
C50 C49 1.465(7) . ?
C50 C51 1.387(7) . ?
C50 C54 1.392(7) . ?
C44 H44 0.9500 . ?
C13 H13 0.9500 . ?
C13 C12 1.395(7) . ?
C37 H37 0.9500 . ?
C51 H51 0.9500 . ?
C51 C52 1.392(7) . ?
C52 H52 0.9500 . ?
C52 C53 1.410(8) . ?
C54 H54 0.9500 . ?
C54 C55 1.382(7) . ?
C10 H10 0.9500 . ?
C10 C11 1.384(9) . ?
C34 H34 0.9500 . ?
C34 C35 1.377(8) . ?
C12 H12 0.9500 . ?
C12 C11 1.349(9) . ?
C35 H35 0.9500 . ?
C53 C55 1.385(7) . ?
C61 H61 0.9500 . ?
C61 C64 1.3900 . ?
C61 C0 1.3900 . ?
C64 H64 0.9500 . ?
C64 C63 1.3900 . ?
C63 H63 0.9500 . ?
C63 C65 1.3900 . ?
C65 H65 0.9500 . ?
C65 C62 1.3900 . ?
C62 H62 0.9500 . ?
C62 C0 1.3900 . ?
C11 H11 0.9500 . ?
C55 H55 0.9500 . ?
C57 H57A 0.9900 . ?
C57 H57B 0.9900 . ?
C57 C58 1.473(9) . ?
C57 C56 1.505(8) . ?
C60 H60A 0.9900 . ?
C60 H60B 0.9900 . ?
C60 C59 1.529(9) . ?
C58 H58A 0.9900 . ?
C58 H58B 0.9900 . ?
C58 C59 1.501(9) . ?
C56 H56A 0.9900 . ?
C56 H56B 0.9900 . ?
C59 H59A 0.9900 . ?
C59 H59B 0.9900 . ?
C39 H39A 0.9800 . ?
C39 H39B 0.9800 . ?
C39 H39C 0.9800 . ?
C32 H32 0.9500 . ?
C32 C27 1.3900 . ?
C32 C31 1.3900 . ?
C27 C28 1.3900 . ?
C28 H28 0.9500 . ?
C28 C29 1.3900 . ?
C29 H29 0.9500 . ?
C29 C30 1.3900 . ?
C30 H30 0.9500 . ?
C30 C31 1.3900 . ?
C31 H31 0.9500 . ?

loop_
_geom_torsion_atom_site_label_1
_geom_torsion_atom_site_label_2
_geom_torsion_atom_site_label_3
_geom_torsion_atom_site_label_4
_geom_torsion
_geom_torsion_site_symmetry_1
_geom_torsion_site_symmetry_2
_geom_torsion_site_symmetry_3
_geom_torsion_site_symmetry_4
_geom_torsion_publ_flag
Ir1 O4 C47 C46 -174.6(3) . . . . ?
Ir1 O4 C47 C48 2.6(6) . . . . ?
Ir1 O3 C49 C48 -1.8(6) . . . . ?
Ir1 O3 C49 C50 176.1(3) . . . . ?
Ir1 N1 C7 N2 176.8(3) . . . . ?
Ir1 N1 C7 C6 1.0(5) . . . . ?
Ir1 N1 C19 C14 -175.0(3) . . . . ?
Ir1 N1 C19 C18 4.3(8) . . . . ?
Ir1 N3 C26 N4 179.7(3) . . . . ?
Ir1 N3 C26 C25 -1.8(5) . . . . ?
Ir1 N3 C38 C33 179.2(3) . . . . ?
Ir1 N3 C38 C37 1.3(8) . . . . ?
Ir1 C20 C25 C26 5.6(5) . . . . ?
Ir1 C20 C25 C24 -175.5(4) . . . . ?
Ir1 C20 C21 C22 176.6(3) . . . . ?
Ir1 C1 C6 C7 -2.2(5) . . . . ?
Ir1 C1 C6 C5 179.0(4) . . . . ?
Ir1 C1 C2 C3 -179.6(4) . . . . ?
Cl02 C23 C22 C21 178.2(3) . . . . ?
Cl02 C23 C24 C25 -176.8(3) . . . . ?
O4 C47 C48 C49 2.4(8) . . . . ?
N1 C7 C6 C1 0.8(6) . . . . ?
N1 C7 C6 C5 179.5(4) . . . . ?
N1 C19 C18 C17 -177.1(5) . . . . ?
N3 C26 C25 C20 -2.4(6) . . . . ?
N3 C26 C25 C24 178.7(4) . . . . ?
N3 C38 C37 C36 -179.7(5) . . . . ?
N2 C14 C15 C16 177.7(5) . . . . ?
N2 C14 C19 N1 -0.3(5) . . . . ?
N2 C14 C19 C18 -179.7(4) . . . . ?
N2 C7 C6 C1 -174.0(5) . . . . ?
N2 C7 C6 C5 4.7(8) . . . . ?
N2 C8 C9 C10 -179.4(4) . . . . ?
N2 C8 C13 C12 178.3(4) . . . . ?
N4 C26 C25 C20 175.7(5) . . . . ?
N4 C26 C25 C24 -3.2(9) . . . . ?
N4 C33 C38 N3 0.4(5) . . . . ?
N4 C33 C38 C37 178.5(4) . . . . ?
N4 C33 C34 C35 179.6(5) . . . . ?
N4 C27 C28 C29 -175.2(8) . . . . ?
C20 C25 C24 C23 -2.1(7) . . . . ?
C14 N2 C7 N1 -0.8(5) . . . . ?
C14 N2 C7 C6 174.2(5) . . . . ?
C14 N2 C8 C9 103.7(5) . . . . ?
C14 N2 C8 C13 -74.1(6) . . . . ?
C14 C15 C16 C17 0.1(7) . . . . ?
C14 C19 C18 C17 2.1(7) . . . . ?
C1 C6 C5 C4 1.3(7) . . . . ?
C1 C2 C3 C4 -0.1(8) . . . . ?
C7 N1 C19 C14 -0.2(5) . . . . ?
C7 N1 C19 C18 179.1(5) . . . . ?
C7 N2 C14 C15 -176.2(5) . . . . ?
C7 N2 C14 C19 0.6(5) . . . . ?
C7 N2 C8 C9 -66.0(6) . . . . ?
C7 N2 C8 C13 116.2(5) . . . . ?
C7 C6 C5 C4 -177.4(5) . . . . ?
C26 N3 C38 C33 0.6(5) . . . . ?
C26 N3 C38 C37 -177.2(5) . . . . ?
C26 N4 C33 C38 -1.2(5) . . . . ?
C26 N4 C33 C34 -179.5(5) . . . . ?
C26 N4 C0 C61 -66.1(10) . . . . ?
C26 N4 C0 C62 106.8(8) . . . . ?
C26 N4 C27 C32 101.4(7) . . . . ?
C26 N4 C27 C28 -83.5(7) . . . . ?
C26 C25 C24 C23 176.7(5) . . . . ?
C15 C14 C19 N1 176.9(4) . . . . ?
C15 C14 C19 C18 -2.5(7) . . . . ?
C15 C16 C17 C18 -0.3(8) . . . . ?
C23 C22 C21 C20 -0.6(7) . . . . ?
C8 N2 C14 C15 12.3(8) . . . . ?
C8 N2 C14 C19 -170.9(4) . . . . ?
C8 N2 C7 N1 170.2(4) . . . . ?
C8 N2 C7 C6 -14.8(8) . . . . ?
C8 C9 C10 C11 2.7(8) . . . . ?
C8 C13 C12 C11 -0.6(8) . . . . ?
C22 C23 C24 C25 0.7(7) . . . . ?
C25 C20 C21 C22 -0.7(6) . . . . ?
C33 N4 C26 N3 1.7(5) . . . . ?
C33 N4 C26 C25 -176.5(5) . . . . ?
C33 N4 C0 C61 107.6(6) . . . . ?
C33 N4 C0 C62 -79.5(7) . . . . ?
C33 N4 C27 C32 -88.9(8) . . . . ?
C33 N4 C27 C28 86.2(7) . . . . ?
C33 C38 C37 C36 2.7(7) . . . . ?
C33 C34 C35 C36 0.0(8) . . . . ?
C21 C20 C25 C26 -176.9(4) . . . . ?
C21 C20 C25 C24 2.1(6) . . . . ?
C6 C1 C2 C3 0.5(7) . . . . ?
C6 C5 C4 Cl03 -178.8(4) . . . . ?
C6 C5 C4 C3 -0.9(7) . . . . ?
C19 N1 C7 N2 0.6(5) . . . . ?
C19 N1 C7 C6 -175.2(4) . . . . ?
C19 C14 C15 C16 1.3(7) . . . . ?
C16 C17 C18 C19 -0.8(7) . . . . ?
C46 C47 C48 C49 179.4(4) . . . . ?
C46 C45 C41 C42 1.1(7) . . . . ?
C46 C45 C41 C40 -178.3(4) . . . . ?
N5 C53 C55 C54 177.9(5) . . . . ?
N5 C60 C59 C58 -48.6(8) . . . . ?
C2 C1 C6 C7 177.7(4) . . . . ?
C2 C1 C6 C5 -1.1(7) . . . . ?
C2 C3 C4 Cl03 178.2(4) . . . . ?
C2 C3 C4 C5 0.3(8) . . . . ?
C38 N3 C26 N4 -1.4(5) . . . . ?
C38 N3 C26 C25 177.1(4) . . . . ?
C38 C33 C34 C35 1.6(8) . . . . ?
C47 C46 C45 C41 178.1(4) . . . . ?
C47 C46 C44 C43 179.8(4) . . . . ?
C47 C48 C49 O3 -2.8(8) . . . . ?
C47 C48 C49 C50 179.4(4) . . . . ?
C24 C23 C22 C21 0.6(7) . . . . ?
C45 C46 C47 O4 -150.2(4) . . . . ?
C45 C46 C47 C48 32.4(6) . . . . ?
C45 C46 C44 C43 -2.3(7) . . . . ?
C45 C41 C42 C43 -0.6(8) . . . . ?
C45 C41 C40 O1 168.1(5) . . . . ?
C45 C41 C40 O2 -13.1(7) . . . . ?
C42 C41 C40 O1 -11.4(8) . . . . ?
C42 C41 C40 O2 167.5(5) . . . . ?
C42 C43 C44 C46 2.8(8) . . . . ?
C9 C8 C13 C12 0.5(7) . . . . ?
C9 C10 C11 C12 -2.8(8) . . . . ?
C50 C51 C52 C53 -0.8(8) . . . . ?
C50 C54 C55 C53 0.5(8) . . . . ?
C44 C46 C47 O4 27.6(6) . . . . ?
C44 C46 C47 C48 -149.8(5) . . . . ?
C44 C46 C45 C41 0.4(7) . . . . ?
C44 C43 C42 C41 -1.3(8) . . . . ?
C13 C8 C9 C10 -1.6(7) . . . . ?
C13 C12 C11 C10 1.7(9) . . . . ?
C37 C36 C35 C34 -0.3(8) . . . . ?
C49 C50 C51 C52 -179.8(5) . . . . ?
C49 C50 C54 C55 180.0(5) . . . . ?
C51 C50 C49 O3 -15.6(7) . . . . ?
C51 C50 C49 C48 162.4(5) . . . . ?
C51 C50 C54 C55 -0.1(7) . . . . ?
C51 C52 C53 N5 -177.7(5) . . . . ?
C51 C52 C53 C55 1.2(8) . . . . ?
C52 C53 C55 C54 -1.0(8) . . . . ?
C40 C41 C42 C43 178.8(5) . . . . ?
C54 C50 C49 O3 164.3(4) . . . . ?
C54 C50 C49 C48 -17.7(7) . . . . ?
C54 C50 C51 C52 0.3(8) . . . . ?
C34 C33 C38 N3 178.8(5) . . . . ?
C34 C33 C38 C37 -3.1(8) . . . . ?
C35 C36 C37 C38 -1.1(7) . . . . ?
C53 N5 C60 C59 -178.8(5) . . . . ?
C53 N5 C56 C57 175.7(5) . . . . ?
C61 C64 C63 C65 0.0 . . . . ?
C64 C61 C0 N4 172.7(9) . . . . ?
C64 C61 C0 C62 0.0 . . . . ?
C64 C63 C65 C62 0.0 . . . . ?
C63 C65 C62 C0 0.0 . . . . ?
C65 C62 C0 N4 -173.1(8) . . . . ?
C65 C62 C0 C61 0.0 . . . . ?
C0 N4 C26 N3 176.0(7) . . . . ?
C0 N4 C26 C25 -2.2(11) . . . . ?
C0 N4 C33 C38 -176.2(7) . . . . ?
C0 N4 C33 C34 5.6(10) . . . . ?
C0 C61 C64 C63 0.0 . . . . ?
C57 C58 C59 C60 57.4(7) . . . . ?
C60 N5 C53 C52 22.9(8) . . . . ?
C60 N5 C53 C55 -155.9(6) . . . . ?
C60 N5 C56 C57 -45.7(7) . . . . ?
C58 C57 C56 N5 54.4(7) . . . . ?
C56 N5 C53 C52 161.4(5) . . . . ?
C56 N5 C53 C55 -17.4(7) . . . . ?
C56 N5 C60 C59 43.0(8) . . . . ?
C56 C57 C58 C59 -60.4(7) . . . . ?
C39 O2 C40 O1 -3.1(8) . . . . ?
C39 O2 C40 C41 178.1(5) . . . . ?
C32 C27 C28 C29 0.0 . . . . ?
C27 N4 C26 N3 173.1(7) . . . . ?
C27 N4 C26 C25 -5.1(10) . . . . ?
C27 N4 C33 C38 -172.4(7) . . . . ?
C27 N4 C33 C34 9.4(10) . . . . ?
C27 C32 C31 C30 0.0 . . . . ?
C27 C28 C29 C30 0.0 . . . . ?
C28 C29 C30 C31 0.0 . . . . ?
C29 C30 C31 C32 0.0 . . . . ?
C31 C32 C27 N4 174.9(9) . . . . ?
C31 C32 C27 C28 0.0 . . . . ?
